data_4109627
loop_
_publ_author_name
'Vincent J. Chebny'
'Rajendra Rathore'

_publ_section_title
;
 Convergent Synthesis of Alternating Fluorene-p-xylene Oligomers and
 Delineation of the (Silver) Cation-Induced Folding
;
_journal_name_full 'Journal of the American Chemical Society'
_journal_page_first 8458
_journal_page_last 8465
_journal_paper_doi 10.1021/ja0687522
_journal_volume 129
_journal_year 2007
_chemical_formula_sum 'C36 H30'
_chemical_formula_weight 462.60
_chemical_name_systematic
; 
 ? 
;
_space_group_IT_number 14
_symmetry_cell_setting monoclinic
_symmetry_space_group_name_Hall '-P 2ybc'
_symmetry_space_group_name_H-M 'P 1 21/c 1'
_atom_sites_solution_hydrogens geom
_atom_sites_solution_primary direct
_atom_sites_solution_secondary difmap
_audit_creation_method SHELXL-97
_cell_angle_alpha 90.00
_cell_angle_beta 110.5520(10)
_cell_angle_gamma 90.00
_cell_formula_units_Z 2
_cell_length_a 8.7700(6)
_cell_length_b 20.3186(13)
_cell_length_c 7.8056(5)
_cell_measurement_temperature 100(2)
_cell_volume 1302.39(15)
_computing_cell_refinement 'Bruker SMART'
_computing_data_collection 'Bruker SMART'
_computing_data_reduction 'Bruker SAINT'
_computing_molecular_graphics 'Bruker SHELXTL'
_computing_publication_material 'Bruker SHELXTL'
_computing_structure_refinement 'SHELXL-97 (Sheldrick, 1997)'
_computing_structure_solution 'SHELXS-97 (Sheldrick, 1990)'
_diffrn_ambient_temperature 100(2)
_diffrn_measured_fraction_theta_full 0.999
_diffrn_measured_fraction_theta_max 0.999
_diffrn_measurement_device_type 'CCD area detector'
_diffrn_measurement_method 'phi and omega scans'
_diffrn_radiation_monochromator graphite
_diffrn_radiation_source 'fine-focus sealed tube'
_diffrn_radiation_type MoK\a
_diffrn_radiation_wavelength 0.71073
_diffrn_reflns_av_R_equivalents 0.0302
_diffrn_reflns_av_sigmaI/netI 0.0255
_diffrn_reflns_limit_h_max 10
_diffrn_reflns_limit_h_min -10
_diffrn_reflns_limit_k_max 25
_diffrn_reflns_limit_k_min -25
_diffrn_reflns_limit_l_max 9
_diffrn_reflns_limit_l_min -9
_diffrn_reflns_number 10595
_diffrn_reflns_theta_full 26.37
_diffrn_reflns_theta_max 26.37
_diffrn_reflns_theta_min 2.00
_exptl_absorpt_coefficient_mu 0.066
_exptl_absorpt_correction_T_max 0.9790
_exptl_absorpt_correction_T_min 0.9675
_exptl_absorpt_correction_type none
_exptl_crystal_density_diffrn 1.180
_exptl_crystal_F_000 492
_exptl_crystal_size_max 0.50
_exptl_crystal_size_mid 0.43
_exptl_crystal_size_min 0.32
_refine_diff_density_max 0.279
_refine_diff_density_min -0.161
_refine_diff_density_rms 0.034
_refine_ls_extinction_method none
_refine_ls_goodness_of_fit_ref 1.012
_refine_ls_hydrogen_treatment constr
_refine_ls_matrix_type full
_refine_ls_number_parameters 164
_refine_ls_number_reflns 2658
_refine_ls_number_restraints 0
_refine_ls_restrained_S_all 1.012
_refine_ls_R_factor_all 0.0454
_refine_ls_R_factor_gt 0.0404
_refine_ls_shift/su_max 0.000
_refine_ls_shift/su_mean 0.000
_refine_ls_structure_factor_coef Fsqd
_refine_ls_weighting_details 'calc w=1/[\s^2^(Fo^2^)+(0.0421P)^2^+0.4828P] where P=(Fo^2^+2Fc^2^)/3'
_refine_ls_weighting_scheme calc
_refine_ls_wR_factor_gt 0.0974
_refine_ls_wR_factor_ref 0.1009
_reflns_number_gt 2377
_reflns_number_total 2658
_reflns_threshold_expression &gt;2sigma(I)
_cod_data_source_file ja0687522si20061219_011709.cif
_cod_data_source_block raj03
_cod_database_code 4109627

loop_
_symmetry_equiv_pos_as_xyz
'x, y, z'
'-x, y+1/2, -z+1/2'
'-x, -y, -z'
'x, -y-1/2, z-1/2'

loop_
_atom_site_label
_atom_site_type_symbol
_atom_site_fract_x
_atom_site_fract_y
_atom_site_fract_z
_atom_site_U_iso_or_equiv
_atom_site_adp_type
_atom_site_occupancy
_atom_site_symmetry_multiplicity
_atom_site_calc_flag
_atom_site_refinement_flags
C1 C 0.22021(14) 0.62692(5) 0.27316(15) 0.0233(3) Uani 1 1 d .
C2 C 0.38348(15) 0.61159(6) 0.31986(17) 0.0292(3) Uani 1 1 d .
H2 H 0.4614 0.6281 0.4297 0.035 Uiso 1 1 calc R
C3 C 0.43170(16) 0.57156(7) 0.20304(19) 0.0352(3) Uani 1 1 d .
H3 H 0.5437 0.5614 0.2323 0.042 Uiso 1 1 calc R
C4 C 0.31741(17) 0.54639(7) 0.04420(19) 0.0358(3) Uani 1 1 d .
H4 H 0.3520 0.5184 -0.0325 0.043 Uiso 1 1 calc R
C5 C 0.15354(16) 0.56159(6) -0.00384(17) 0.0306(3) Uani 1 1 d .
H5 H 0.0756 0.5441 -0.1122 0.037 Uiso 1 1 calc R
C6 C 0.10589(14) 0.60295(5) 0.11013(15) 0.0240(3) Uani 1 1 d .
C7 C -0.05401(14) 0.63115(6) 0.08926(16) 0.0254(3) Uani 1 1 d .
C8 C -0.20518(15) 0.62414(7) -0.04893(18) 0.0343(3) Uani 1 1 d .
H8 H -0.2183 0.5962 -0.1507 0.041 Uiso 1 1 calc R
C9 C -0.33636(16) 0.65899(7) -0.0345(2) 0.0429(4) Uani 1 1 d .
H9 H -0.4406 0.6546 -0.1272 0.051 Uiso 1 1 calc R
C10 C -0.31720(16) 0.70020(7) 0.1135(2) 0.0442(4) Uani 1 1 d .
H10 H -0.4082 0.7241 0.1199 0.053 Uiso 1 1 calc R
C11 C -0.16678(16) 0.70704(6) 0.2525(2) 0.0356(3) Uani 1 1 d .
H11 H -0.1542 0.7351 0.3540 0.043 Uiso 1 1 calc R
C12 C -0.03559(14) 0.67208(6) 0.23974(16) 0.0259(3) Uani 1 1 d .
C13 C 0.13749(14) 0.66865(5) 0.37677(15) 0.0243(3) Uani 1 1 d .
C14 C 0.21714(16) 0.73638(6) 0.43137(17) 0.0309(3) Uani 1 1 d .
H14A H 0.3256 0.7309 0.5246 0.046 Uiso 1 1 calc R
H14B H 0.1497 0.7634 0.4808 0.046 Uiso 1 1 calc R
H14C H 0.2270 0.7581 0.3236 0.046 Uiso 1 1 calc R
C15 C 0.13811(15) 0.63261(6) 0.55407(16) 0.0273(3) Uani 1 1 d .
H15A H 0.2519 0.6298 0.6402 0.033 Uiso 1 1 calc R
H15B H 0.0766 0.6597 0.6130 0.033 Uiso 1 1 calc R
C16 C 0.06622(15) 0.56413(6) 0.52449(15) 0.0247(3) Uani 1 1 d .
C17 C -0.09755(15) 0.55358(6) 0.49732(16) 0.0271(3) Uani 1 1 d .
H17 H -0.1659 0.5901 0.4949 0.033 Uiso 1 1 calc R
C18 C 0.16250(15) 0.50948(6) 0.52620(16) 0.0268(3) Uani 1 1 d .
H18 H 0.2744 0.5154 0.5437 0.032 Uiso 1 1 calc R

loop_
_atom_site_aniso_label
_atom_site_aniso_U_11
_atom_site_aniso_U_22
_atom_site_aniso_U_33
_atom_site_aniso_U_23
_atom_site_aniso_U_13
_atom_site_aniso_U_12
C1 0.0270(6) 0.0189(5) 0.0250(6) 0.0041(4) 0.0104(5) -0.0011(4)
C2 0.0257(6) 0.0290(6) 0.0310(6) 0.0044(5) 0.0077(5) 0.0002(5)
C3 0.0297(6) 0.0353(7) 0.0449(8) 0.0086(6) 0.0186(6) 0.0077(5)
C4 0.0448(8) 0.0322(7) 0.0388(7) -0.0006(5) 0.0252(6) 0.0050(6)
C5 0.0387(7) 0.0292(6) 0.0262(6) -0.0007(5) 0.0142(5) -0.0032(5)
C6 0.0276(6) 0.0212(5) 0.0241(6) 0.0042(4) 0.0104(5) -0.0019(4)
C7 0.0261(6) 0.0224(6) 0.0276(6) 0.0060(4) 0.0092(5) -0.0025(4)
C8 0.0301(7) 0.0339(7) 0.0337(7) 0.0076(5) 0.0049(5) -0.0064(5)
C9 0.0236(6) 0.0456(8) 0.0512(8) 0.0156(7) 0.0028(6) -0.0032(6)
C10 0.0276(7) 0.0409(8) 0.0668(10) 0.0151(7) 0.0200(7) 0.0089(6)
C11 0.0352(7) 0.0285(6) 0.0485(8) 0.0055(6) 0.0213(6) 0.0055(5)
C12 0.0270(6) 0.0209(5) 0.0312(6) 0.0053(4) 0.0121(5) -0.0001(4)
C13 0.0272(6) 0.0207(5) 0.0259(6) 0.0004(4) 0.0104(5) -0.0013(4)
C14 0.0386(7) 0.0228(6) 0.0322(6) -0.0011(5) 0.0134(5) -0.0048(5)
C15 0.0331(6) 0.0248(6) 0.0242(6) -0.0014(4) 0.0102(5) -0.0042(5)
C16 0.0322(6) 0.0240(6) 0.0174(5) 0.0006(4) 0.0083(5) -0.0035(4)
C17 0.0321(6) 0.0242(6) 0.0268(6) 0.0020(4) 0.0124(5) 0.0021(5)
C18 0.0268(6) 0.0288(6) 0.0249(6) 0.0025(5) 0.0091(5) -0.0022(5)

loop_
_atom_type_symbol
_atom_type_description
_atom_type_scat_dispersion_real
_atom_type_scat_dispersion_imag
_atom_type_scat_source
C C 0.0033 0.0016 'International Tables Vol C Tables 4.2.6.8 and 6.1.1.4'
H H 0.0000 0.0000 'International Tables Vol C Tables 4.2.6.8 and 6.1.1.4'

loop_
_geom_angle_atom_site_label_1
_geom_angle_atom_site_label_2
_geom_angle_atom_site_label_3
_geom_angle
_geom_angle_site_symmetry_1
C2 C1 C6 120.34(11) .
C2 C1 C13 128.94(11) .
C6 C1 C13 110.72(10) .
C1 C2 C3 118.87(12) .
C4 C3 C2 120.60(12) .
C5 C4 C3 120.91(12) .
C4 C5 C6 118.52(12) .
C5 C6 C1 120.72(11) .
C5 C6 C7 130.84(11) .
C1 C6 C7 108.39(10) .
C8 C7 C12 120.56(11) .
C8 C7 C6 131.15(12) .
C12 C7 C6 108.28(10) .
C9 C8 C7 118.41(13) .
C10 C9 C8 120.87(13) .
C9 C10 C11 120.96(13) .
C12 C11 C10 118.50(13) .
C11 C12 C7 120.68(12) .
C11 C12 C13 128.47(12) .
C7 C12 C13 110.80(10) .
C1 C13 C12 101.32(9) .
C1 C13 C14 113.09(10) .
C12 C13 C14 113.51(10) .
C1 C13 C15 110.83(9) .
C12 C13 C15 109.66(9) .
C14 C13 C15 108.31(9) .
C16 C15 C13 115.09(9) .
C18 C16 C17 117.92(11) .
C18 C16 C15 120.91(11) .
C17 C16 C15 121.16(11) .
C18 C17 C16 121.03(11) 3_566
C17 C18 C16 121.04(11) 3_566

loop_
_geom_bond_atom_site_label_1
_geom_bond_atom_site_label_2
_geom_bond_distance
_geom_bond_site_symmetry_2
C1 C2 1.3834(16) .
C1 C6 1.4021(16) .
C1 C13 1.5202(16) .
C2 C3 1.3937(19) .
C3 C4 1.390(2) .
C4 C5 1.3868(19) .
C5 C6 1.3904(17) .
C6 C7 1.4700(16) .
C7 C8 1.3919(17) .
C7 C12 1.4014(17) .
C8 C9 1.389(2) .
C9 C10 1.388(2) .
C10 C11 1.390(2) .
C11 C12 1.3852(17) .
C12 C13 1.5209(16) .
C13 C14 1.5345(16) .
C13 C15 1.5640(15) .
C15 C16 1.5116(16) .
C16 C18 1.3921(17) .
C16 C17 1.3928(17) .
C17 C18 1.3881(17) 3_566
C18 C17 1.3881(17) 3_566

loop_
_geom_torsion_atom_site_label_1
_geom_torsion_atom_site_label_2
_geom_torsion_atom_site_label_3
_geom_torsion_atom_site_label_4
_geom_torsion
_geom_torsion_site_symmetry_4
C6 C1 C2 C3 -0.56(17) .
C13 C1 C2 C3 179.50(11) .
C1 C2 C3 C4 -1.27(19) .
C2 C3 C4 C5 1.4(2) .
C3 C4 C5 C6 0.32(19) .
C4 C5 C6 C1 -2.16(17) .
C4 C5 C6 C7 175.13(12) .
C2 C1 C6 C5 2.31(17) .
C13 C1 C6 C5 -177.74(10) .
C2 C1 C6 C7 -175.53(10) .
C13 C1 C6 C7 4.42(12) .
C5 C6 C7 C8 1.1(2) .
C1 C6 C7 C8 178.60(12) .
C5 C6 C7 C12 -177.51(12) .
C1 C6 C7 C12 0.04(12) .
C12 C7 C8 C9 0.48(18) .
C6 C7 C8 C9 -177.94(12) .
C7 C8 C9 C10 0.4(2) .
C8 C9 C10 C11 -0.9(2) .
C9 C10 C11 C12 0.4(2) .
C10 C11 C12 C7 0.51(18) .
C10 C11 C12 C13 -176.78(12) .
C8 C7 C12 C11 -0.96(17) .
C6 C7 C12 C11 177.79(11) .
C8 C7 C12 C13 176.77(10) .
C6 C7 C12 C13 -4.48(12) .
C2 C1 C13 C12 173.29(11) .
C6 C1 C13 C12 -6.65(11) .
C2 C1 C13 C14 51.44(16) .
C6 C1 C13 C14 -128.50(10) .
C2 C1 C13 C15 -70.40(15) .
C6 C1 C13 C15 109.65(11) .
C11 C12 C13 C1 -175.80(12) .
C7 C12 C13 C1 6.69(12) .
C11 C12 C13 C14 -54.25(16) .
C7 C12 C13 C14 128.24(11) .
C11 C12 C13 C15 67.03(15) .
C7 C12 C13 C15 -110.48(11) .
C1 C13 C15 C16 -54.28(13) .
C12 C13 C15 C16 56.75(13) .
C14 C13 C15 C16 -178.89(10) .
C13 C15 C16 C18 88.36(13) .
C13 C15 C16 C17 -92.58(13) .
C18 C16 C17 C18 0.38(18) 3_566
C15 C16 C17 C18 -178.71(11) 3_566
C17 C16 C18 C17 -0.38(18) 3_566
C15 C16 C18 C17 178.71(10) 3_566
